data_2020827
loop_
_publ_author_name
'Tang, Long'
'Zhang, Juan'
'Liu, Xiao-Xia'
'Wang, Ji-Jiang'
'Fu, Feng'

_publ_section_title
;
 A two-dimensional copper(II) coordination polymer based on
 2,4&#x2032;-oxybis(benzoate) and 4,4&#x2032;-bipyridine
;
_journal_coeditor_code OV3089
_journal_issue 7
_journal_name_full 'Acta Crystallographica Section C Structural Chemistry'
_journal_paper_doi 10.1107/S2053229617007537
_journal_volume 73
_journal_year 2017
_chemical_formula_iupac '[Cu (C14 H8 O5) (C10 H8 N2)], H2 O'
_chemical_formula_moiety 'C24 H16 Cu N2 O5, H2 O1'
_chemical_formula_sum 'C24 H18 Cu N2 O6'
_chemical_formula_weight 493.94
_chemical_name_systematic
;Poly[[(\m-4,4'-bipyridine-\k^2^<i>N</i>,<i>N</i>')(\m-2,4'-oxydibenzoato-\k^4^<i>O</i>^2^,<i>O</i>^2'^:<i>O</i>^4^,<i>O</i>^4'^)copper(II)]
monohydrate]{[Cu(C~14~H~8~O~5~)(C~10~H~8~N~2~)]\\cdotH~2~O
;
_space_group_crystal_system monoclinic
_space_group_IT_number 14
_space_group_name_Hall '-P 2ybc'
_space_group_name_H-M_alt 'P 1 21/c 1'
_symmetry_space_group_name_Hall '-P 2ybc'
_symmetry_space_group_name_H-M 'P 1 21/c 1'
_atom_sites_solution_hydrogens mixed
_audit_creation_method <i>SHELXL2014</i>
_cell_angle_alpha 90
_cell_angle_beta 100.862(7)
_cell_angle_gamma 90
_cell_formula_units_Z 4
_cell_length_a 11.731(4)
_cell_length_b 14.274(5)
_cell_length_c 13.211(5)
_cell_measurement_reflns_used 2152
_cell_measurement_temperature 296(2)
_cell_measurement_theta_max 23.6892
_cell_measurement_theta_min 2.2718
_cell_volume 2172.5(13)
_computing_cell_refinement
;
SAINT (Bruker, 2000)
;
_computing_data_collection
;
SMART (Bruker, 2000)
;
_computing_data_reduction
;
SAINT (Bruker, 2000)
;
_computing_molecular_graphics
;
DIAMOND (Brandenburg, 1999)
;
_computing_publication_material
;
SHELXL2014 (Sheldrick, 2015b)
;
_computing_structure_refinement
;
SHELXL2014 (Sheldrick, 2015b)
;
_computing_structure_solution
;
SHELXT (Sheldrick, 2015a)
;
_diffrn_ambient_temperature 296(2)
_diffrn_measured_fraction_theta_full 0.974
_diffrn_measured_fraction_theta_max 0.999
_diffrn_measurement_device_type 'Bruker SMART'
_diffrn_measurement_method '\f and \w scans'
_diffrn_radiation_type MoK\a
_diffrn_radiation_wavelength 0.71073
_diffrn_reflns_av_R_equivalents 0.0434
_diffrn_reflns_limit_h_max 9
_diffrn_reflns_limit_h_min -13
_diffrn_reflns_limit_k_max 14
_diffrn_reflns_limit_k_min -16
_diffrn_reflns_limit_l_max 15
_diffrn_reflns_limit_l_min -14
_diffrn_reflns_number 10779
_diffrn_reflns_theta_full 25.242
_diffrn_reflns_theta_max 24.998
_diffrn_reflns_theta_min 2.121
_exptl_absorpt_coefficient_mu 1.050
_exptl_absorpt_correction_T_max 0.802
_exptl_absorpt_correction_T_min 0.737
_exptl_absorpt_correction_type multi-scan
_exptl_absorpt_process_details
;
(SADABS; Bruker, 2000)
;
_exptl_crystal_colour blue
_exptl_crystal_density_diffrn 1.510
_exptl_crystal_density_method 'not measured'
_exptl_crystal_description block
_exptl_crystal_F_000 1012
_exptl_crystal_size_max 0.34
_exptl_crystal_size_mid 0.25
_exptl_crystal_size_min 0.21
_refine_diff_density_max 0.502
_refine_diff_density_min -0.333
_refine_ls_extinction_method none
_refine_ls_goodness_of_fit_ref 1.005
_refine_ls_hydrogen_treatment constr
_refine_ls_matrix_type full
_refine_ls_number_parameters 302
_refine_ls_number_reflns 3821
_refine_ls_number_restraints 6
_refine_ls_restrained_S_all 1.004
_refine_ls_R_factor_all 0.0743
_refine_ls_R_factor_gt 0.0419
_refine_ls_shift/su_max 0.001
_refine_ls_shift/su_mean 0.000
_refine_ls_structure_factor_coef Fsqd
_refine_ls_weighting_details 'w=1/[\s^2^(Fo^2^)+(0.0572P)^2^] where P=(Fo^2^+2Fc^2^)/3'
_refine_ls_weighting_scheme calc
_refine_ls_wR_factor_gt 0.1007
_refine_ls_wR_factor_ref 0.1094
_reflns_number_gt 2612
_reflns_number_total 3821
_reflns_threshold_expression 'I > 2\s(I)'
_cod_data_source_file ov3089sup1.cif
_cod_data_source_block I
_cod_original_cell_volume 2172.6(14)
_cod_database_code 2020827
_shelx_space_group_comment
;
The symmetry employed for this shelxl refinement is uniquely defined
by the following loop, which should always be used as a source of
symmetry information in preference to the above space-group names.
They are only intended as comments.
;
_shelxl_version_number 2.014

loop_
_space_group_symop_operation_xyz
'x, y, z'
'-x, y+1/2, -z+1/2'
'-x, -y, -z'
'x, -y-1/2, z-1/2'

loop_
_atom_site_type_symbol
_atom_site_label
_atom_site_fract_x
_atom_site_fract_y
_atom_site_fract_z
_atom_site_U_iso_or_equiv
_atom_site_adp_type
_atom_site_calc_flag
_atom_site_occupancy
_atom_site_disorder_assembly
_atom_site_disorder_group
Cu Cu1 0.16833(3) 0.25361(3) 0.81160(3) 0.03615(15) Uani d 1 . .
O O1 0.2541(2) 0.36943(15) 0.85492(19) 0.0445(6) Uani d 1 . .
O O2 0.3035(3) 0.3459(2) 0.7048(2) 0.0777(9) Uani d 1 . .
O O3 0.52529(19) 0.41323(16) 0.89850(19) 0.0487(6) Uani d 1 . .
O O4 1.01783(19) 0.32147(16) 0.78438(19) 0.0464(6) Uani d 1 . .
O O5 1.0173(2) 0.22406(17) 0.91366(19) 0.0492(6) Uani d 1 . .
N N1 0.2914(2) 0.16870(18) 0.8878(2) 0.0389(7) Uani d 1 . .
N N2 0.1073(2) 0.15638(17) 0.7053(2) 0.0347(6) Uani d 1 . .
C C1 0.3033(3) 0.3943(2) 0.7809(3) 0.0402(8) Uani d 1 . .
C C2 0.3640(3) 0.4872(2) 0.7944(3) 0.0368(8) Uani d 1 . .
C C3 0.3108(3) 0.5690(2) 0.7508(3) 0.0526(10) Uani d 1 . .
H H3 0.2369 0.5661 0.7103 0.063 Uiso calc 1 . .
C C4 0.3677(4) 0.6545(3) 0.7675(3) 0.0630(12) Uani d 1 . .
H H4 0.3315 0.7087 0.7383 0.076 Uiso calc 1 . .
C C5 0.4771(4) 0.6597(3) 0.8270(4) 0.0626(12) Uani d 1 . .
H H5 0.5144 0.7173 0.8378 0.075 Uiso calc 1 . .
C C6 0.5317(3) 0.5800(3) 0.8707(3) 0.0528(10) Uani d 1 . .
H H6A 0.6053 0.5835 0.9116 0.063 Uiso calc 1 . .
C C7 0.4754(3) 0.4951(2) 0.8528(3) 0.0381(8) Uani d 1 . .
C C8 0.6353(3) 0.3882(2) 0.8843(3) 0.0381(8) Uani d 1 . .
C C9 0.6796(3) 0.4123(2) 0.7986(3) 0.0416(9) Uani d 1 . .
H H9 0.6369 0.4499 0.7477 0.050 Uiso calc 1 . .
C C10 0.7885(3) 0.3800(2) 0.7890(3) 0.0405(8) Uani d 1 . .
H H10 0.8195 0.3975 0.7320 0.049 Uiso calc 1 . .
C C11 0.8520(3) 0.3221(2) 0.8632(3) 0.0371(8) Uani d 1 . .
C C12 0.8054(3) 0.2985(3) 0.9479(3) 0.0456(9) Uani d 1 . .
H H12 0.8471 0.2595 0.9980 0.055 Uiso calc 1 . .
C C13 0.6971(3) 0.3318(3) 0.9603(3) 0.0469(9) Uani d 1 . .
H H13 0.6671 0.3163 1.0184 0.056 Uiso calc 1 . .
C C14 0.9689(3) 0.2868(2) 0.8542(3) 0.0406(9) Uani d 1 . .
C C15 0.2607(3) 0.0891(3) 0.9274(3) 0.0595(11) Uani d 1 . .
H H15 0.1821 0.0781 0.9252 0.071 Uiso calc 1 . .
C C16 0.3387(3) 0.0220(3) 0.9715(3) 0.0574(11) Uani d 1 . .
H H16 0.3121 -0.0328 0.9972 0.069 Uiso calc 1 . .
C C17 0.4563(3) 0.0358(2) 0.9778(2) 0.0366(8) Uani d 1 . .
C C18 0.4870(3) 0.1191(3) 0.9397(4) 0.0705(13) Uani d 1 . .
H H18 0.5652 0.1329 0.9436 0.085 Uiso calc 1 . .
C C19 0.4047(3) 0.1832(3) 0.8958(4) 0.0669(13) Uani d 1 . .
H H19 0.4293 0.2390 0.8706 0.080 Uiso calc 1 . .
C C20 0.1584(3) 0.1482(2) 0.6235(3) 0.0406(8) Uani d 1 . .
H H20 0.2228 0.1853 0.6208 0.049 Uiso calc 1 . .
C C21 0.1203(3) 0.0871(2) 0.5423(2) 0.0385(8) Uani d 1 . .
H H21 0.1598 0.0829 0.4877 0.046 Uiso calc 1 . .
C C22 0.0233(3) 0.0324(2) 0.5434(2) 0.0314(7) Uani d 1 . .
C C23 -0.0299(3) 0.0406(2) 0.6283(3) 0.0442(9) Uani d 1 . .
H H23 -0.0954 0.0052 0.6325 0.053 Uiso calc 1 . .
C C24 0.0153(3) 0.1019(2) 0.7067(3) 0.0467(9) Uani d 1 . .
H H24 -0.0206 0.1054 0.7636 0.056 Uiso calc 1 . .
O O6 0.9603(5) 0.4138(4) 0.5754(4) 0.1208(19) Uani d 0.703(5) A 1
H H6B 0.9770 0.3882 0.6345 0.181 Uiso d 0.703(5) A 1
H H6C 0.9765 0.3761 0.5304 0.181 Uiso d 0.703(5) A 1
O O6B 0.9064(12) 0.4388(9) 0.4695(10) 0.1208(19) Uani d 0.297(5) A 2
H H6D 0.9428 0.4037 0.4223 0.181 Uiso d 0.297(5) A 2
H H6E 0.9211 0.5044 0.4622 0.181 Uiso d 0.297(5) A 2

loop_
_atom_site_aniso_label
_atom_site_aniso_U_11
_atom_site_aniso_U_22
_atom_site_aniso_U_33
_atom_site_aniso_U_12
_atom_site_aniso_U_13
_atom_site_aniso_U_23
Cu1 0.0265(2) 0.0303(2) 0.0510(3) 0.00179(19) 0.00559(17) -0.00342(19)
O1 0.0376(14) 0.0380(13) 0.0618(16) -0.0068(12) 0.0191(12) -0.0064(11)
O2 0.118(3) 0.0579(18) 0.0629(19) -0.0229(18) 0.0322(18) -0.0125(15)
O3 0.0262(13) 0.0493(14) 0.0734(17) 0.0087(12) 0.0162(12) 0.0208(13)
O4 0.0310(14) 0.0374(13) 0.0730(17) 0.0042(12) 0.0153(13) 0.0008(12)
O5 0.0353(14) 0.0513(15) 0.0606(16) 0.0115(13) 0.0076(12) -0.0034(12)
N1 0.0316(16) 0.0347(15) 0.0502(17) 0.0009(14) 0.0072(13) 0.0031(13)
N2 0.0268(15) 0.0325(15) 0.0453(16) 0.0022(13) 0.0077(13) -0.0022(12)
C1 0.033(2) 0.0349(19) 0.052(2) 0.0017(16) 0.0061(18) 0.0000(17)
C2 0.0317(19) 0.0321(18) 0.050(2) 0.0047(16) 0.0156(16) 0.0053(15)
C3 0.036(2) 0.047(2) 0.075(3) 0.0111(19) 0.011(2) 0.014(2)
C4 0.058(3) 0.035(2) 0.100(3) 0.008(2) 0.027(3) 0.019(2)
C5 0.057(3) 0.033(2) 0.104(3) -0.012(2) 0.034(3) -0.005(2)
C6 0.036(2) 0.052(2) 0.073(3) -0.007(2) 0.0175(19) -0.001(2)
C7 0.030(2) 0.0299(18) 0.057(2) 0.0032(16) 0.0159(17) 0.0076(16)
C8 0.0212(18) 0.0358(19) 0.057(2) 0.0013(15) 0.0057(16) 0.0000(16)
C9 0.032(2) 0.0395(19) 0.053(2) 0.0026(17) 0.0068(17) 0.0071(17)
C10 0.034(2) 0.0352(19) 0.055(2) -0.0027(17) 0.0145(17) -0.0002(16)
C11 0.0235(18) 0.0328(18) 0.054(2) -0.0038(15) 0.0056(16) -0.0121(16)
C12 0.031(2) 0.050(2) 0.051(2) 0.0082(18) -0.0027(17) 0.0031(17)
C13 0.034(2) 0.055(2) 0.052(2) 0.0038(19) 0.0084(17) 0.0086(18)
C14 0.029(2) 0.0338(18) 0.056(2) -0.0012(17) 0.0000(18) -0.0129(17)
C15 0.026(2) 0.064(3) 0.088(3) 0.005(2) 0.011(2) 0.030(2)
C16 0.036(2) 0.049(2) 0.088(3) 0.0004(19) 0.013(2) 0.032(2)
C17 0.032(2) 0.0370(19) 0.0395(19) 0.0031(16) 0.0048(15) 0.0029(14)
C18 0.027(2) 0.060(3) 0.123(4) 0.004(2) 0.012(2) 0.034(3)
C19 0.028(2) 0.049(2) 0.123(4) -0.001(2) 0.013(2) 0.030(2)
C20 0.0291(19) 0.0398(19) 0.051(2) -0.0059(16) 0.0038(17) 0.0004(16)
C21 0.0325(19) 0.044(2) 0.0398(19) -0.0042(17) 0.0093(15) -0.0010(16)
C22 0.0296(18) 0.0255(16) 0.0378(19) 0.0064(14) 0.0034(15) 0.0051(13)
C23 0.041(2) 0.037(2) 0.057(2) -0.0132(17) 0.0156(18) -0.0093(16)
C24 0.050(2) 0.041(2) 0.054(2) -0.0069(19) 0.0228(19) -0.0104(17)
O6 0.141(5) 0.111(4) 0.116(4) 0.022(4) 0.040(4) 0.011(3)
O6B 0.141(5) 0.111(4) 0.116(4) 0.022(4) 0.040(4) 0.011(3)

loop_
_atom_type_symbol
_atom_type_description
_atom_type_scat_dispersion_real
_atom_type_scat_dispersion_imag
_atom_type_scat_source
C C 0.0033 0.0016 'International Tables Vol C Tables 4.2.6.8 and 6.1.1.4'
H H 0.0000 0.0000 'International Tables Vol C Tables 4.2.6.8 and 6.1.1.4'
N N 0.0061 0.0033 'International Tables Vol C Tables 4.2.6.8 and 6.1.1.4'
O O 0.0106 0.0060 'International Tables Vol C Tables 4.2.6.8 and 6.1.1.4'
Cu Cu 0.3201 1.2651 'International Tables Vol C Tables 4.2.6.8 and 6.1.1.4'

loop_
_geom_angle_atom_site_label_1
_geom_angle_atom_site_label_2
_geom_angle_atom_site_label_3
_geom_angle_site_symmetry_1
_geom_angle_site_symmetry_3
_geom_angle
_geom_angle_publ_flag
O1 Cu1 O4 . 1_455 91.80(10) y
O1 Cu1 N1 . . 94.69(11) y
O4 Cu1 N1 1_455 . 156.51(11) y
O1 Cu1 N2 . . 151.80(11) y
O4 Cu1 N2 1_455 . 91.30(10) y
N1 Cu1 N2 . . 93.52(11) y
O2 Cu1 N1 . . 96.94(10) y
O2 Cu1 N2 . . 98.10(10) y
O2 Cu1 O1 . . 54.13(10) y
O2 Cu1 O4 . 1_455 105.11(10) y
O2 Cu1 O5 . 1_455 159.93(9) y
O1 Cu1 O5 . 1_455 111.56(9) y
N1 Cu1 O5 . 1_455 98.41(9) y
N2 Cu1 O5 . 1_455 93.80(9) y
O4 Cu1 O5 1_455 1_455 58.31(9) y
C1 O1 Cu1 . . 107.0(2) ?
C8 O3 C7 . . 118.9(3) ?
C14 O4 Cu1 . 1_655 100.7(2) ?
C15 N1 C19 . . 116.3(3) ?
C15 N1 Cu1 . . 119.5(2) ?
C19 N1 Cu1 . . 124.1(2) ?
C24 N2 C20 . . 116.6(3) ?
C24 N2 Cu1 . . 125.2(2) ?
C20 N2 Cu1 . . 118.1(2) ?
O2 C1 O1 . . 123.1(3) ?
O2 C1 C2 . . 121.5(3) ?
O1 C1 C2 . . 115.4(3) ?
C7 C2 C3 . . 117.4(3) ?
C7 C2 C1 . . 120.9(3) ?
C3 C2 C1 . . 121.7(3) ?
C4 C3 C2 . . 120.4(4) ?
C4 C3 H3 . . 119.8 ?
C2 C3 H3 . . 119.8 ?
C5 C4 C3 . . 120.4(4) ?
C5 C4 H4 . . 119.8 ?
C3 C4 H4 . . 119.8 ?
C4 C5 C6 . . 120.4(4) ?
C4 C5 H5 . . 119.8 ?
C6 C5 H5 . . 119.8 ?
C5 C6 C7 . . 118.9(4) ?
C5 C6 H6A . . 120.5 ?
C7 C6 H6A . . 120.5 ?
C6 C7 C2 . . 122.4(3) ?
C6 C7 O3 . . 121.0(3) ?
C2 C7 O3 . . 116.5(3) ?
C9 C8 C13 . . 121.1(3) ?
C9 C8 O3 . . 123.5(3) ?
C13 C8 O3 . . 115.2(3) ?
C8 C9 C10 . . 119.3(3) ?
C8 C9 H9 . . 120.4 ?
C10 C9 H9 . . 120.4 ?
C9 C10 C11 . . 121.0(3) ?
C9 C10 H10 . . 119.5 ?
C11 C10 H10 . . 119.5 ?
C12 C11 C10 . . 118.6(3) ?
C12 C11 C14 . . 119.7(3) ?
C10 C11 C14 . . 121.7(3) ?
C11 C12 C13 . . 121.5(3) ?
C11 C12 H12 . . 119.3 ?
C13 C12 H12 . . 119.3 ?
C8 C13 C12 . . 118.5(3) ?
C8 C13 H13 . . 120.7 ?
C12 C13 H13 . . 120.7 ?
O5 C14 O4 . . 121.2(3) ?
O5 C14 C11 . . 120.5(4) ?
O4 C14 C11 . . 118.3(3) ?
N1 C15 C16 . . 123.7(3) ?
N1 C15 H15 . . 118.2 ?
C16 C15 H15 . . 118.2 ?
C15 C16 C17 . . 120.2(3) ?
C15 C16 H16 . . 119.9 ?
C17 C16 H16 . . 119.9 ?
C18 C17 C16 . . 115.6(3) ?
C18 C17 C17 . 3_657 122.3(4) ?
C16 C17 C17 . 3_657 122.1(4) ?
C17 C18 C19 . . 121.4(4) ?
C17 C18 H18 . . 119.3 ?
C19 C18 H18 . . 119.3 ?
N1 C19 C18 . . 122.8(4) ?
N1 C19 H19 . . 118.6 ?
C18 C19 H19 . . 118.6 ?
N2 C20 C21 . . 123.5(3) ?
N2 C20 H20 . . 118.3 ?
C21 C20 H20 . . 118.3 ?
C22 C21 C20 . . 119.5(3) ?
C22 C21 H21 . . 120.3 ?
C20 C21 H21 . . 120.3 ?
C21 C22 C23 . . 117.2(3) ?
C21 C22 C22 . 3_556 121.6(4) ?
C23 C22 C22 . 3_556 121.2(4) ?
C24 C23 C22 . . 119.4(3) ?
C24 C23 H23 . . 120.3 ?
C22 C23 H23 . . 120.3 ?
N2 C24 C23 . . 123.8(3) ?
N2 C24 H24 . . 118.1 ?
C23 C24 H24 . . 118.1 ?
H6B O6 H6C . . 109.1 ?
H6D O6B H6E . . 109.5 ?

loop_
_geom_bond_atom_site_label_1
_geom_bond_atom_site_label_2
_geom_bond_site_symmetry_2
_geom_bond_distance
_geom_bond_publ_flag
Cu1 O1 . 1.964(2) y
Cu1 O4 1_455 1.986(2) y
Cu1 N1 . 2.004(3) y
Cu1 N2 . 2.008(3) y
Cu1 O2 . 2.661(3) y
Cu1 O5 1_455 2.457(3) y
O1 C1 . 1.275(4) ?
O2 C1 . 1.221(4) ?
O3 C8 . 1.386(4) ?
O3 C7 . 1.393(4) ?
O4 C14 . 1.275(4) ?
O4 Cu1 1_655 1.986(2) ?
O5 C14 . 1.254(4) ?
N1 C15 . 1.329(4) ?
N1 C19 . 1.330(4) ?
N2 C24 . 1.333(4) ?
N2 C20 . 1.335(4) ?
C1 C2 . 1.500(4) ?
C2 C7 . 1.391(5) ?
C2 C3 . 1.396(4) ?
C3 C4 . 1.390(5) ?
C3 H3 . 0.9300 ?
C4 C5 . 1.374(5) ?
C4 H4 . 0.9300 ?
C5 C6 . 1.377(5) ?
C5 H5 . 0.9300 ?
C6 C7 . 1.379(5) ?
C6 H6A . 0.9300 ?
C8 C9 . 1.375(5) ?
C8 C13 . 1.381(4) ?
C9 C10 . 1.387(5) ?
C9 H9 . 0.9300 ?
C10 C11 . 1.387(4) ?
C10 H10 . 0.9300 ?
C11 C12 . 1.376(5) ?
C11 C14 . 1.487(5) ?
C12 C13 . 1.395(5) ?
C12 H12 . 0.9300 ?
C13 H13 . 0.9300 ?
C15 C16 . 1.375(5) ?
C15 H15 . 0.9300 ?
C16 C17 . 1.381(5) ?
C16 H16 . 0.9300 ?
C17 C18 . 1.365(5) ?
C17 C17 3_657 1.488(6) ?
C18 C19 . 1.377(5) ?
C18 H18 . 0.9300 ?
C19 H19 . 0.9300 ?
C20 C21 . 1.390(4) ?
C20 H20 . 0.9300 ?
C21 C22 . 1.382(4) ?
C21 H21 . 0.9300 ?
C22 C23 . 1.388(5) ?
C22 C22 3_556 1.494(6) ?
C23 C24 . 1.383(4) ?
C23 H23 . 0.9300 ?
C24 H24 . 0.9300 ?
O6 H6B . 0.8503 ?
O6 H6C . 0.8498 ?
O6B H6D . 0.9600 ?
O6B H6E . 0.9600 ?

loop_
_geom_hbond_atom_site_label_D
_geom_hbond_atom_site_label_H
_geom_hbond_atom_site_label_A
_geom_hbond_site_symmetry_A
_geom_hbond_distance_DH
_geom_hbond_distance_HA
_geom_hbond_distance_DA
_geom_hbond_angle_DHA
_geom_hbond_publ_flag
O6B H6E O6B 3_766 0.96 2.21 2.80(3) 119.0 no
O6B H6D O5 4_565 0.96 2.04 2.829(13) 138.8 no
O6 H6B O4 . 0.85 2.17 3.019(6) 179.2 yes
O6 H6C O5 4_565 0.85 2.22 3.070(6) 179.1 yes
C24 H24 O5 1_455 0.93 2.58 3.239(4) 128.1 no
C21 H21 O1 4_565 0.93 2.34 3.232(4) 159.5 yes
C20 H20 O2 . 0.93 2.64 3.365(4) 135.1 no
O6B H6E O6B 3_766 0.96 2.21 2.80(3) 119.0 no
O6B H6D O5 4_565 0.96 2.04 2.829(13) 138.8 no
O6 H6C O5 4_565 0.85 2.22 3.070(6) 179.1 no
O6 H6B O4 . 0.85 2.17 3.019(6) 179.2 no
C24 H24 O5 1_455 0.93 2.58 3.239(4) 128.1 no
C21 H21 O1 4_565 0.93 2.34 3.232(4) 159.5 no
C20 H20 O2 . 0.93 2.64 3.365(4) 135.1 no
O6B H6E O6B 3_766 0.96 2.21 2.80(3) 119.0 no
O6B H6D O5 4_565 0.96 2.04 2.829(13) 138.8 no
O6 H6C O5 4_565 0.85 2.22 3.070(6) 179.1 no
O6 H6B O4 . 0.85 2.17 3.019(6) 179.2 no
C24 H24 O5 1_455 0.93 2.58 3.239(4) 128.1 no
C21 H21 O1 4_565 0.93 2.34 3.232(4) 159.5 no
C20 H20 O2 . 0.93 2.64 3.365(4) 135.1 no
C20 H20 O2 . 0.93 2.64 3.365(4) 135.1 no
C21 H21 O1 4_565 0.93 2.34 3.232(4) 159.5 no
C24 H24 O5 1_455 0.93 2.58 3.239(4) 128.1 no
O6 H6B O4 . 0.85 2.17 3.019(6) 179.2 no
O6 H6C O5 4_565 0.85 2.22 3.070(6) 179.1 no
O6B H6D O5 4_565 0.96 2.04 2.829(13) 138.8 no
O6B H6E O6B 3_766 0.96 2.21 2.80(3) 119.0 no
C20 H20 O2 . 0.93 2.64 3.365(4) 135.1 no
C21 H21 O1 4_565 0.93 2.34 3.232(4) 159.5 no
C24 H24 O5 1_455 0.93 2.58 3.239(4) 128.1 no
O6 H6B O4 . 0.85 2.17 3.019(6) 179.2 no
O6 H6C O5 4_565 0.85 2.22 3.070(6) 179.1 no
O6B H6D O5 4_565 0.96 2.04 2.829(13) 138.8 no
O6B H6E O6B 3_766 0.96 2.21 2.80(3) 119.0 no
C20 H20 O2 . 0.93 2.64 3.365(4) 135.1 no
C21 H21 O1 4_565 0.93 2.34 3.232(4) 159.5 no
C24 H24 O5 1_455 0.93 2.58 3.239(4) 128.1 no
O6 H6B O4 . 0.85 2.17 3.019(6) 179.2 no
O6 H6C O5 4_565 0.85 2.22 3.070(6) 179.1 no
O6B H6D O5 4_565 0.96 2.04 2.829(13) 138.8 no
O6B H6E O6B 3_766 0.96 2.21 2.80(3) 119.0 no

loop_
_geom_torsion_atom_site_label_1
_geom_torsion_atom_site_label_2
_geom_torsion_atom_site_label_3
_geom_torsion_atom_site_label_4
_geom_torsion_site_symmetry_1
_geom_torsion_site_symmetry_4
_geom_torsion
Cu1 O1 C1 O2 . . -7.2(4)
Cu1 O1 C1 C2 . . 174.1(2)
O2 C1 C2 C7 . . -96.8(4)
O1 C1 C2 C7 . . 81.9(4)
O2 C1 C2 C3 . . 84.4(5)
O1 C1 C2 C3 . . -96.9(4)
C7 C2 C3 C4 . . -1.1(5)
C1 C2 C3 C4 . . 177.8(4)
C2 C3 C4 C5 . . 0.1(6)
C3 C4 C5 C6 . . 0.1(7)
C4 C5 C6 C7 . . 0.7(6)
C5 C6 C7 C2 . . -1.8(6)
C5 C6 C7 O3 . . -177.5(3)
C3 C2 C7 C6 . . 1.9(5)
C1 C2 C7 C6 . . -176.9(3)
C3 C2 C7 O3 . . 177.9(3)
C1 C2 C7 O3 . . -1.0(5)
C8 O3 C7 C6 . . -55.3(5)
C8 O3 C7 C2 . . 128.7(3)
C7 O3 C8 C9 . . -28.5(5)
C7 O3 C8 C13 . . 155.1(3)
C13 C8 C9 C10 . . -0.6(5)
O3 C8 C9 C10 . . -176.8(3)
C8 C9 C10 C11 . . 1.5(5)
C9 C10 C11 C12 . . -1.1(5)
C9 C10 C11 C14 . . 179.9(3)
C10 C11 C12 C13 . . -0.2(5)
C14 C11 C12 C13 . . 178.7(3)
C9 C8 C13 C12 . . -0.7(5)
O3 C8 C13 C12 . . 175.8(3)
C11 C12 C13 C8 . . 1.2(5)
Cu1 O4 C14 O5 1_655 . -2.4(4)
Cu1 O4 C14 C11 1_655 . 178.0(2)
C12 C11 C14 O5 . . 11.5(5)
C10 C11 C14 O5 . . -169.5(3)
C12 C11 C14 O4 . . -168.8(3)
C10 C11 C14 O4 . . 10.1(5)
C19 N1 C15 C16 . . -2.3(6)
Cu1 N1 C15 C16 . . 173.1(3)
N1 C15 C16 C17 . . 0.8(7)
C15 C16 C17 C18 . . 1.2(6)
C15 C16 C17 C17 . 3_657 -178.3(4)
C16 C17 C18 C19 . . -1.7(6)
C17 C17 C18 C19 3_657 . 177.8(4)
C15 N1 C19 C18 . . 1.7(6)
Cu1 N1 C19 C18 . . -173.4(4)
C17 C18 C19 N1 . . 0.2(8)
C24 N2 C20 C21 . . 0.1(5)
Cu1 N2 C20 C21 . . -176.5(2)
N2 C20 C21 C22 . . 1.3(5)
C20 C21 C22 C23 . . -1.3(5)
C20 C21 C22 C22 . 3_556 178.2(3)
C21 C22 C23 C24 . . 0.1(5)
C22 C22 C23 C24 3_556 . -179.5(3)
C20 N2 C24 C23 . . -1.5(5)
Cu1 N2 C24 C23 . . 174.9(3)
C22 C23 C24 N2 . . 1.4(6)

_cod_database_fobs_code 2020827
